data_8103133
loop_
_publ_author_name
'Yong-Wei Wang'

_publ_section_title
;
 Crystal structure of
 hexaaquatris(4,4'-bipyridine)bis{N-[(4-carboxyphenyl)sulfonyl]glycine}trizinc(II)
 octahydrate, Zn3(H2O)6(C10H8N2)3(C9H6SNO6)2 &#x00B7; 8H2O
;
_journal_issue 3
_journal_name_full 'Zeitschrift f\"ur Kristallographie - New Crystal Structures'
_journal_page_first 368
_journal_volume 226
_journal_year 2011
_chemical_formula_sum 'C32 H42.67 N5.33 O17.33 S1.33 Zn2'
_chemical_formula_weight 952.87
_space_group_IT_number 15
_symmetry_cell_setting monoclinic
_symmetry_space_group_name_Hall '-C 2yc'
_symmetry_space_group_name_H-M 'C 1 2/c 1'
_atom_sites_solution_hydrogens geom
_atom_sites_solution_primary direct
_atom_sites_solution_secondary difmap
_audit_creation_method SHELXL-97
_cell_angle_alpha 90.00
_cell_angle_beta 117.1000(10)
_cell_angle_gamma 90.00
_cell_formula_units_Z 6
_cell_length_a 24.9620(19)
_cell_length_b 15.0444(12)
_cell_length_c 17.3417(13)
_cell_measurement_reflns_used 6696
_cell_measurement_temperature 291(2)
_cell_measurement_theta_max 28.03
_cell_measurement_theta_min 2.35
_cell_volume 5797.5(8)
_computing_cell_refinement 'Bruker SMART'
_computing_data_collection 'Bruker SMART'
_computing_data_reduction 'Bruker SAINT'
_computing_molecular_graphics 'Bruker SHELXTL'
_computing_publication_material 'Bruker SHELXTL'
_computing_structure_refinement 'SHELXL-97 (Sheldrick, 1997)'
_computing_structure_solution 'SHELXS-97 (Sheldrick, 1990)'
_diffrn_ambient_temperature 291(2)
_diffrn_measured_fraction_theta_full 0.999
_diffrn_measured_fraction_theta_max 0.999
_diffrn_measurement_device_type 'CCD area detector'
_diffrn_measurement_method 'phi and omega scans'
_diffrn_radiation_monochromator graphite
_diffrn_radiation_source 'fine-focus sealed tube'
_diffrn_radiation_type MoK\a
_diffrn_radiation_wavelength 0.71073
_diffrn_reflns_av_R_equivalents 0.0228
_diffrn_reflns_av_sigmaI/netI 0.0219
_diffrn_reflns_limit_h_max 30
_diffrn_reflns_limit_h_min -29
_diffrn_reflns_limit_k_max 18
_diffrn_reflns_limit_k_min -17
_diffrn_reflns_limit_l_max 21
_diffrn_reflns_limit_l_min -20
_diffrn_reflns_number 18934
_diffrn_reflns_theta_full 25.50
_diffrn_reflns_theta_max 25.50
_diffrn_reflns_theta_min 2.35
_exptl_absorpt_coefficient_mu 1.396
_exptl_absorpt_correction_T_max 0.7459
_exptl_absorpt_correction_T_min 0.5805
_exptl_absorpt_correction_type multi-scan
_exptl_absorpt_process_details SADABS
_exptl_crystal_colour colorless
_exptl_crystal_density_diffrn 1.638
_exptl_crystal_density_method 'not measured'
_exptl_crystal_description block
_exptl_crystal_F_000 2952
_exptl_crystal_size_max 0.44
_exptl_crystal_size_mid 0.29
_exptl_crystal_size_min 0.22
_refine_diff_density_max 0.604
_refine_diff_density_min -0.525
_refine_diff_density_rms 0.060
_refine_ls_extinction_method none
_refine_ls_goodness_of_fit_ref 1.027
_refine_ls_hydrogen_treatment constr
_refine_ls_matrix_type full
_refine_ls_number_parameters 394
_refine_ls_number_reflns 5400
_refine_ls_number_restraints 0
_refine_ls_restrained_S_all 1.027
_refine_ls_R_factor_all 0.0416
_refine_ls_R_factor_gt 0.0320
_refine_ls_shift/su_max 0.001
_refine_ls_shift/su_mean 0.000
_refine_ls_structure_factor_coef Fsqd
_refine_ls_weighting_details 'calc w=1/[\s^2^(Fo^2^)+(0.0465P)^2^+9.1565P] where P=(Fo^2^+2Fc^2^)/3'
_refine_ls_weighting_scheme calc
_refine_ls_wR_factor_gt 0.0843
_refine_ls_wR_factor_ref 0.0909
_reflns_number_gt 4463
_reflns_number_total 5400
_reflns_threshold_expression >2sigma(I)
_cod_data_source_file 1267-3356.cff
_cod_data_source_block a
_cod_depositor_comments
;
The following automatic conversions were performed:

'_symmetry_cell_setting' value 'Monoclinic' changed to 'monoclinic'
according to /home/saulius/struct/CIF-dictionaries/cif_core.dic
dictionary named 'cif_core.dic' version 2.4.1 from
2010-06-29.

'_exptl_absorpt_correction_type' value 'MULTI-SCAN'
changed to 'multi-scan' according to
/home/saulius/struct/CIF-dictionaries/cif_core.dic dictionary named
'cif_core.dic' version 2.4.1 from
2010-06-29.

'_refine_ls_hydrogen_treatment' value 'CONSTR' changed
to 'constr' according to
/home/saulius/struct/CIF-dictionaries/cif_core.dic dictionary named
'cif_core.dic' version 2.4.1 from 2010-06-29.

Automatic conversion script
Id: cif_fix_values 1715 2011-07-08 13:25:40Z adriana 
;
_cod_original_sg_symbol_H-M C2/c
_cod_database_code 8103133

loop_
_symmetry_equiv_pos_as_xyz
'x, y, z'
'-x, y, -z+1/2'
'x+1/2, y+1/2, z'
'-x+1/2, y+1/2, -z+1/2'
'-x, -y, -z'
'x, -y, z-1/2'
'-x+1/2, -y+1/2, -z'
'x+1/2, -y+1/2, z-1/2'

loop_
_atom_site_label
_atom_site_type_symbol
_atom_site_fract_x
_atom_site_fract_y
_atom_site_fract_z
_atom_site_U_iso_or_equiv
_atom_site_adp_type
_atom_site_occupancy
_atom_site_symmetry_multiplicity
_atom_site_calc_flag
_atom_site_refinement_flags
Zn1 Zn 0.0000 0.73822(3) 0.2500 0.02276(11) Uani 1 2 d S
Zn2 Zn -0.075828(12) 0.74137(2) 0.495751(18) 0.02870(10) Uani 1 1 d .
S1 S -0.11248(3) 0.94797(5) 0.50108(4) 0.03551(17) Uani 1 1 d .
O1 O 0.09508(9) 0.48089(15) 0.91289(13) 0.0516(6) Uani 1 1 d .
H1W H 0.0653 0.4476 0.8886 0.077 Uiso 1 1 d R
H2W H 0.1050 0.5016 0.8766 0.077 Uiso 1 1 d R
O2 O 0.69751(13) 0.0540(2) 0.57966(19) 0.0864(9) Uani 1 1 d .
H3W H 0.6887 0.0122 0.6029 0.130 Uiso 1 1 d R
H4W H 0.7344 0.0645 0.6047 0.130 Uiso 1 1 d R
O3 O 0.8300(2) 0.0503(3) 0.6853(3) 0.1585(19) Uani 1 1 d .
H5W H 0.8191 0.0460 0.6321 0.238 Uiso 1 1 d R
H6W H 0.8698 0.0513 0.7091 0.238 Uiso 1 1 d R
O4 O -0.00853(7) 0.62743(11) 0.32611(11) 0.0290(4) Uani 1 1 d .
H7W H -0.0241 0.6541 0.3527 0.044 Uiso 1 1 d R
H8W H -0.0266 0.5795 0.3069 0.044 Uiso 1 1 d R
O5 O -0.09801(9) 0.73128(16) 0.60170(13) 0.0479(5) Uani 1 1 d .
H9W H -0.1045 0.7840 0.6082 0.072 Uiso 1 1 d R
H10W H -0.0673 0.7134 0.6442 0.072 Uiso 1 1 d R
O6 O -0.06282(8) 0.60385(13) 0.49847(11) 0.0381(4) Uani 1 1 d .
H11W H -0.0754 0.5753 0.5281 0.057 Uiso 1 1 d R
H12W H -0.0740 0.5786 0.4503 0.057 Uiso 1 1 d R
O7 O 1.0000 -0.0096(4) 0.7500 0.345(9) Uani 1 2 d S
H13W H 0.9942 0.0391 0.7699 0.517 Uiso 1 1 d R
O8 O 0.5000 0.1440(2) 0.7500 0.0505(7) Uani 1 2 d S
H14W H 0.4841 0.1061 0.7676 0.076 Uiso 1 1 d R
O9 O -0.41367(8) 0.98586(13) 0.24957(12) 0.0397(5) Uani 1 1 d .
O10 O -0.37970(9) 1.02302(16) 0.15531(13) 0.0533(6) Uani 1 1 d .
O11 O -0.11637(9) 0.91268(17) 0.57653(12) 0.0523(6) Uani 1 1 d .
O12 O -0.08588(9) 1.03462(15) 0.51000(16) 0.0570(6) Uani 1 1 d .
O13 O -0.04758(8) 0.74592(11) 0.39894(12) 0.0308(4) Uani 1 1 d .
O14 O -0.02062(7) 0.83451(12) 0.32037(11) 0.0292(4) Uani 1 1 d .
N1 N -0.08204(9) 0.87580(15) 0.46946(13) 0.0294(5) Uani 1 1 d .
N2 N 0.09495(9) 0.74165(13) 0.34484(13) 0.0252(4) Uani 1 1 d .
N3 N 0.01903(10) 0.75555(15) 0.59342(14) 0.0317(5) Uani 1 1 d .
N4 N 0.32835(9) 0.77740(16) 0.89908(14) 0.0319(5) Uani 1 1 d .
C1 C -0.37192(11) 0.99735(18) 0.22763(16) 0.0334(6) Uani 1 1 d .
C2 C -0.30786(11) 0.98130(17) 0.29543(15) 0.0282(5) Uani 1 1 d .
C3 C -0.29421(11) 0.92932(19) 0.36822(16) 0.0336(6) Uani 1 1 d .
H3 H -0.3250 0.9015 0.3753 0.040 Uiso 1 1 calc R
C4 C -0.23499(11) 0.9187(2) 0.43035(17) 0.0350(6) Uani 1 1 d .
H4 H -0.2261 0.8826 0.4782 0.042 Uiso 1 1 calc R
C5 C -0.18898(11) 0.96163(17) 0.42136(16) 0.0289(5) Uani 1 1 d .
C6 C -0.20215(11) 1.01342(18) 0.34893(17) 0.0342(6) Uani 1 1 d .
H6A H -0.1715 1.0423 0.3425 0.041 Uiso 1 1 calc R
C7 C -0.06017(12) 0.90254(18) 0.40707(17) 0.0330(6) Uani 1 1 d .
H7A H -0.0262 0.9425 0.4351 0.040 Uiso 1 1 calc R
H7B H -0.0918 0.9341 0.3592 0.040 Uiso 1 1 calc R
C8 C -0.04127(9) 0.82189(17) 0.37301(14) 0.0246(5) Uani 1 1 d .
C9 C 0.11381(13) 0.7863(3) 0.4187(2) 0.0560(10) Uani 1 1 d .
H9 H 0.0853 0.8159 0.4296 0.067 Uiso 1 1 calc R
C10 C 0.17336(13) 0.7913(3) 0.4803(2) 0.0611(11) Uani 1 1 d .
H10 H 0.1837 0.8240 0.5307 0.073 Uiso 1 1 calc R
C11 C 0.21766(11) 0.74840(17) 0.46784(16) 0.0281(6) Uani 1 1 d .
C12 C 0.19769(12) 0.7010(2) 0.39158(19) 0.0430(7) Uani 1 1 d .
H12 H 0.2251 0.6696 0.3796 0.052 Uiso 1 1 calc R
C13 C 0.13755(12) 0.6999(2) 0.33315(18) 0.0421(7) Uani 1 1 d .
H13 H 0.1260 0.6679 0.2822 0.051 Uiso 1 1 calc R
C14 C 0.03905(11) 0.82217(19) 0.65103(18) 0.0367(6) Uani 1 1 d .
H14 H 0.0113 0.8637 0.6507 0.044 Uiso 1 1 calc R
C15 C 0.09881(11) 0.83245(18) 0.71105(17) 0.0335(6) Uani 1 1 d .
H15 H 0.1103 0.8791 0.7506 0.040 Uiso 1 1 calc R
C16 C 0.14144(11) 0.77266(17) 0.71181(16) 0.0273(5) Uani 1 1 d .
C17 C 0.12085(11) 0.70464(19) 0.65041(17) 0.0363(6) Uani 1 1 d .
H17 H 0.1478 0.6637 0.6475 0.044 Uiso 1 1 calc R
C18 C 0.06034(11) 0.6985(2) 0.59408(18) 0.0376(6) Uani 1 1 d .
H18 H 0.0475 0.6520 0.5543 0.045 Uiso 1 1 calc R
C19 C 0.20592(10) 0.77711(17) 0.77566(16) 0.0269(5) Uani 1 1 d .
C20 C 0.22629(11) 0.82251(19) 0.85418(17) 0.0345(6) Uani 1 1 d .
H20 H 0.1993 0.8537 0.8672 0.041 Uiso 1 1 calc R
C21 C 0.28689(11) 0.82093(19) 0.91265(17) 0.0355(6) Uani 1 1 d .
H21 H 0.2994 0.8520 0.9643 0.043 Uiso 1 1 calc R
C22 C 0.30898(12) 0.73515(19) 0.82278(17) 0.0351(6) Uani 1 1 d .
H22 H 0.3371 0.7052 0.8113 0.042 Uiso 1 1 calc R
C23 C 0.24975(12) 0.73372(19) 0.76069(17) 0.0336(6) Uani 1 1 d .
H23 H 0.2389 0.7038 0.7087 0.040 Uiso 1 1 calc R
C28 C -0.26110(12) 1.02190(18) 0.28630(17) 0.0344(6) Uani 1 1 d .
H28 H -0.2697 1.0555 0.2370 0.041 Uiso 1 1 calc R

loop_
_atom_site_aniso_label
_atom_site_aniso_U_11
_atom_site_aniso_U_22
_atom_site_aniso_U_33
_atom_site_aniso_U_23
_atom_site_aniso_U_13
_atom_site_aniso_U_12
Zn1 0.01590(19) 0.0289(2) 0.0218(2) 0.000 0.00710(16) 0.000
Zn2 0.01816(16) 0.0431(2) 0.02211(16) -0.00103(12) 0.00682(12) 0.00021(12)
S1 0.0200(3) 0.0508(4) 0.0313(3) -0.0135(3) 0.0078(3) 0.0063(3)
O1 0.0510(13) 0.0613(15) 0.0459(12) -0.0163(11) 0.0250(11) -0.0172(11)
O2 0.079(2) 0.096(2) 0.080(2) 0.0060(17) 0.0328(16) -0.0011(17)
O3 0.146(4) 0.198(5) 0.111(3) 0.032(3) 0.041(3) -0.024(3)
O4 0.0271(9) 0.0303(9) 0.0316(9) -0.0037(7) 0.0150(7) -0.0020(7)
O5 0.0328(11) 0.0800(16) 0.0305(11) 0.0018(10) 0.0141(9) 0.0016(10)
O6 0.0372(10) 0.0415(11) 0.0291(10) -0.0003(8) 0.0094(8) -0.0061(8)
O7 0.84(3) 0.082(5) 0.127(6) 0.000 0.229(11) 0.000
O8 0.0557(19) 0.0484(18) 0.0521(18) 0.000 0.0287(16) 0.000
O9 0.0252(9) 0.0513(12) 0.0388(11) 0.0041(9) 0.0113(8) 0.0078(9)
O10 0.0430(12) 0.0765(16) 0.0344(11) 0.0218(11) 0.0122(10) 0.0138(11)
O11 0.0355(11) 0.0939(18) 0.0260(10) -0.0039(10) 0.0127(9) 0.0222(11)
O12 0.0318(11) 0.0539(14) 0.0778(16) -0.0352(12) 0.0184(11) -0.0050(10)
O13 0.0335(10) 0.0323(10) 0.0326(10) -0.0011(8) 0.0202(8) 0.0028(8)
O14 0.0275(9) 0.0344(10) 0.0301(9) -0.0012(7) 0.0171(8) 0.0011(7)
N1 0.0199(10) 0.0406(13) 0.0284(11) -0.0043(9) 0.0115(9) 0.0051(9)
N2 0.0178(10) 0.0284(11) 0.0254(11) -0.0032(8) 0.0064(8) -0.0013(8)
N3 0.0185(10) 0.0409(13) 0.0283(12) -0.0018(9) 0.0042(9) 0.0012(9)
N4 0.0187(10) 0.0458(14) 0.0257(11) -0.0016(10) 0.0052(9) -0.0004(9)
C1 0.0296(14) 0.0362(15) 0.0295(14) 0.0039(11) 0.0091(11) 0.0076(11)
C2 0.0260(13) 0.0320(14) 0.0273(13) 0.0027(10) 0.0126(11) 0.0073(10)
C3 0.0238(13) 0.0451(16) 0.0342(14) 0.0084(12) 0.0152(11) 0.0041(11)
C4 0.0255(13) 0.0515(17) 0.0296(13) 0.0126(12) 0.0140(11) 0.0099(12)
C5 0.0213(12) 0.0357(14) 0.0294(13) -0.0051(11) 0.0113(10) 0.0065(10)
C6 0.0272(13) 0.0363(15) 0.0431(15) 0.0036(12) 0.0193(12) 0.0009(11)
C7 0.0265(13) 0.0349(15) 0.0398(15) -0.0055(12) 0.0171(11) 0.0002(11)
C8 0.0113(10) 0.0338(14) 0.0228(12) -0.0024(10) 0.0028(9) 0.0007(9)
C9 0.0234(14) 0.079(2) 0.0506(19) -0.0321(18) 0.0036(13) 0.0111(15)
C10 0.0276(15) 0.089(3) 0.0481(19) -0.0409(19) 0.0009(14) 0.0120(16)
C11 0.0196(13) 0.0333(14) 0.0270(13) -0.0044(10) 0.0068(11) 0.0009(10)
C12 0.0219(13) 0.0584(19) 0.0430(16) -0.0231(14) 0.0099(12) 0.0033(13)
C13 0.0240(13) 0.0567(19) 0.0383(16) -0.0236(14) 0.0078(12) -0.0018(13)
C14 0.0225(13) 0.0417(16) 0.0379(15) -0.0051(12) 0.0068(11) 0.0059(11)
C15 0.0248(13) 0.0344(15) 0.0336(14) -0.0064(11) 0.0067(11) -0.0007(11)
C16 0.0194(12) 0.0315(14) 0.0264(13) 0.0013(10) 0.0064(10) -0.0012(10)
C17 0.0211(13) 0.0396(16) 0.0400(15) -0.0047(12) 0.0066(11) 0.0033(11)
C18 0.0238(13) 0.0425(17) 0.0377(15) -0.0106(12) 0.0062(11) -0.0011(12)
C19 0.0195(12) 0.0323(14) 0.0253(13) 0.0019(10) 0.0072(10) -0.0014(10)
C20 0.0202(12) 0.0481(17) 0.0319(14) -0.0053(12) 0.0090(11) 0.0028(11)
C21 0.0235(13) 0.0497(18) 0.0277(13) -0.0074(12) 0.0069(11) -0.0010(12)
C22 0.0208(13) 0.0506(18) 0.0310(14) -0.0038(12) 0.0092(11) 0.0042(11)
C23 0.0235(13) 0.0466(17) 0.0264(13) -0.0038(11) 0.0078(11) 0.0016(11)
C28 0.0368(14) 0.0360(15) 0.0340(14) 0.0103(12) 0.0193(12) 0.0085(12)

loop_
_atom_type_symbol
_atom_type_description
_atom_type_scat_dispersion_real
_atom_type_scat_dispersion_imag
_atom_type_scat_source
C C 0.0033 0.0016 'International Tables Vol C Tables 4.2.6.8 and 6.1.1.4'
H H 0.0000 0.0000 'International Tables Vol C Tables 4.2.6.8 and 6.1.1.4'
N N 0.0061 0.0033 'International Tables Vol C Tables 4.2.6.8 and 6.1.1.4'
O O 0.0106 0.0060 'International Tables Vol C Tables 4.2.6.8 and 6.1.1.4'
S S 0.1246 0.1234 'International Tables Vol C Tables 4.2.6.8 and 6.1.1.4'
Zn Zn 0.2839 1.4301 'International Tables Vol C Tables 4.2.6.8 and 6.1.1.4'

loop_
_geom_angle_atom_site_label_1
_geom_angle_atom_site_label_2
_geom_angle_atom_site_label_3
_geom_angle
_geom_angle_site_symmetry_1
_geom_angle_site_symmetry_3
O14 Zn1 O14 92.96(9) . 2
O14 Zn1 N2 87.26(7) . 2
O14 Zn1 N2 90.88(7) 2 2
O14 Zn1 N2 90.87(7) . .
O14 Zn1 N2 87.26(7) 2 .
N2 Zn1 N2 177.29(10) 2 .
O14 Zn1 O4 93.30(6) . .
O14 Zn1 O4 171.04(6) 2 .
N2 Zn1 O4 95.82(7) 2 .
N2 Zn1 O4 86.24(7) . .
O14 Zn1 O4 171.04(6) . 2
O14 Zn1 O4 93.30(6) 2 2
N2 Zn1 O4 86.24(7) 2 2
N2 Zn1 O4 95.82(7) . 2
O4 Zn1 O4 81.24(9) . 2
N1 Zn2 O6 165.89(8) . .
N1 Zn2 O13 79.05(7) . .
O6 Zn2 O13 86.84(7) . .
N1 Zn2 O5 103.60(8) . .
O6 Zn2 O5 90.50(8) . .
O13 Zn2 O5 175.31(7) . .
N1 Zn2 N3 91.22(8) . .
O6 Zn2 N3 88.68(7) . .
O13 Zn2 N3 88.67(8) . .
O5 Zn2 N3 87.41(8) . .
N1 Zn2 N4 90.64(8) . 8_465
O6 Zn2 N4 89.66(8) . 8_465
O13 Zn2 N4 92.23(8) . 8_465
O5 Zn2 N4 91.61(8) . 8_465
N3 Zn2 N4 178.06(8) . 8_465
O12 S1 O11 116.76(14) . .
O12 S1 N1 113.16(12) . .
O11 S1 N1 107.73(12) . .
O12 S1 C5 104.89(13) . .
O11 S1 C5 104.60(12) . .
N1 S1 C5 109.13(11) . .
H1W O1 H2W 110.2 . .
H3W O2 H4W 111.4 . .
H5W O3 H6W 104.4 . .
Zn1 O4 H7W 99.6 . .
Zn1 O4 H8W 126.8 . .
H7W O4 H8W 109.5 . .
Zn2 O5 H9W 101.0 . .
Zn2 O5 H10W 106.8 . .
H9W O5 H10W 110.3 . .
Zn2 O6 H11W 115.2 . .
Zn2 O6 H12W 116.5 . .
H11W O6 H12W 109.4 . .
C8 O13 Zn2 117.13(15) . .
C8 O14 Zn1 127.60(17) . .
C7 N1 S1 118.08(18) . .
C7 N1 Zn2 114.48(15) . .
S1 N1 Zn2 127.14(12) . .
C13 N2 C9 115.4(2) . .
C13 N2 Zn1 122.93(17) . .
C9 N2 Zn1 121.63(17) . .
C18 N3 C14 116.7(2) . .
C18 N3 Zn2 119.86(17) . .
C14 N3 Zn2 123.35(17) . .
C21 N4 C22 116.5(2) . .
C21 N4 Zn2 125.69(17) . 8_566
C22 N4 Zn2 117.56(17) . 8_566
O10 C1 O9 124.9(2) . .
O10 C1 C2 117.3(2) . .
O9 C1 C2 117.7(2) . .
C3 C2 C28 118.7(2) . .
C3 C2 C1 122.1(2) . .
C28 C2 C1 119.2(2) . .
C2 C3 C4 120.3(2) . .
C2 C3 H3 119.8 . .
C4 C3 H3 119.8 . .
C5 C4 C3 120.2(2) . .
C5 C4 H4 119.9 . .
C3 C4 H4 119.9 . .
C6 C5 C4 119.8(2) . .
C6 C5 S1 119.7(2) . .
C4 C5 S1 120.5(2) . .
C28 C6 C5 119.6(2) . .
C28 C6 H6A 120.2 . .
C5 C6 H6A 120.2 . .
N1 C7 C8 110.7(2) . .
N1 C7 H7A 109.5 . .
C8 C7 H7A 109.5 . .
N1 C7 H7B 109.5 . .
C8 C7 H7B 109.5 . .
H7A C7 H7B 108.1 . .
O14 C8 O13 123.8(2) . .
O14 C8 C7 117.9(2) . .
O13 C8 C7 118.3(2) . .
N2 C9 C10 123.9(3) . .
N2 C9 H9 118.1 . .
C10 C9 H9 118.1 . .
C9 C10 C11 120.6(3) . .
C9 C10 H10 119.7 . .
C11 C10 H10 119.7 . .
C10 C11 C12 115.2(2) . .
C10 C11 C11 122.7(3) . 7_566
C12 C11 C11 122.0(3) . 7_566
C13 C12 C11 120.5(2) . .
C13 C12 H12 119.7 . .
C11 C12 H12 119.7 . .
N2 C13 C12 124.3(2) . .
N2 C13 H13 117.9 . .
C12 C13 H13 117.9 . .
N3 C14 C15 123.5(2) . .
N3 C14 H14 118.3 . .
C15 C14 H14 118.3 . .
C14 C15 C16 119.5(2) . .
C14 C15 H15 120.2 . .
C16 C15 H15 120.2 . .
C15 C16 C17 117.0(2) . .
C15 C16 C19 123.0(2) . .
C17 C16 C19 120.0(2) . .
C18 C17 C16 119.6(2) . .
C18 C17 H17 120.2 . .
C16 C17 H17 120.2 . .
N3 C18 C17 123.7(3) . .
N3 C18 H18 118.2 . .
C17 C18 H18 118.2 . .
C20 C19 C23 116.2(2) . .
C20 C19 C16 122.7(2) . .
C23 C19 C16 121.1(2) . .
C21 C20 C19 119.8(2) . .
C21 C20 H20 120.1 . .
C19 C20 H20 120.1 . .
N4 C21 C20 123.8(2) . .
N4 C21 H21 118.1 . .
C20 C21 H21 118.1 . .
N4 C22 C23 123.6(2) . .
N4 C22 H22 118.2 . .
C23 C22 H22 118.2 . .
C22 C23 C19 120.0(2) . .
C22 C23 H23 120.0 . .
C19 C23 H23 120.0 . .
C6 C28 C2 121.3(2) . .
C6 C28 H28 119.3 . .
C2 C28 H28 119.3 . .

loop_
_geom_bond_atom_site_label_1
_geom_bond_atom_site_label_2
_geom_bond_distance
_geom_bond_site_symmetry_2
Zn1 O14 2.1035(17) .
Zn1 O14 2.1036(17) 2
Zn1 N2 2.185(2) 2
Zn1 N2 2.185(2) .
Zn1 O4 2.1959(17) .
Zn1 O4 2.1959(17) 2
Zn2 N1 2.063(2) .
Zn2 O6 2.0914(19) .
Zn2 O13 2.0974(18) .
Zn2 O5 2.1522(19) .
Zn2 N3 2.206(2) .
Zn2 N4 2.227(2) 8_465
S1 O12 1.439(2) .
S1 O11 1.456(2) .
S1 N1 1.561(2) .
S1 C5 1.787(2) .
O1 H1W 0.8337 .
O1 H2W 0.8342 .
O2 H3W 0.8293 .
O2 H4W 0.8350 .
O3 H5W 0.8373 .
O3 H6W 0.8853 .
O4 H7W 0.8291 .
O4 H8W 0.8355 .
O5 H9W 0.8282 .
O5 H10W 0.8301 .
O6 H11W 0.8330 .
O6 H12W 0.8412 .
O7 H13W 0.8499 .
O8 H14W 0.8288 .
O9 C1 1.274(3) .
O10 C1 1.240(3) .
O13 C8 1.264(3) .
O14 C8 1.251(3) .
N1 C7 1.473(3) .
N2 C13 1.327(3) .
N2 C9 1.328(4) .
N3 C18 1.338(3) .
N3 C14 1.341(3) .
N4 C21 1.333(3) .
N4 C22 1.344(3) .
N4 Zn2 2.227(2) 8_566
C1 C2 1.512(3) .
C2 C3 1.389(3) .
C2 C28 1.389(4) .
C3 C4 1.386(3) .
C3 H3 0.9300 .
C4 C5 1.387(4) .
C4 H4 0.9300 .
C5 C6 1.384(4) .
C6 C28 1.380(4) .
C6 H6A 0.9300 .
C7 C8 1.516(3) .
C7 H7A 0.9700 .
C7 H7B 0.9700 .
C9 C10 1.382(4) .
C9 H9 0.9300 .
C10 C11 1.380(4) .
C10 H10 0.9300 .
C11 C12 1.380(4) .
C11 C11 1.487(5) 7_566
C12 C13 1.377(4) .
C12 H12 0.9300 .
C13 H13 0.9300 .
C14 C15 1.385(3) .
C14 H14 0.9300 .
C15 C16 1.389(4) .
C15 H15 0.9300 .
C16 C17 1.395(4) .
C16 C19 1.482(3) .
C17 C18 1.378(4) .
C17 H17 0.9300 .
C18 H18 0.9300 .
C19 C20 1.396(4) .
C19 C23 1.396(4) .
C20 C21 1.385(3) .
C20 H20 0.9300 .
C21 H21 0.9300 .
C22 C23 1.377(4) .
C22 H22 0.9300 .
C23 H23 0.9300 .
C28 H28 0.9300 .

loop_
_geom_hbond_atom_site_label_D
_geom_hbond_atom_site_label_H
_geom_hbond_atom_site_label_A
_geom_hbond_distance_DH
_geom_hbond_distance_HA
_geom_hbond_distance_DA
_geom_hbond_angle_DHA
_geom_hbond_site_symmetry_A
O8 H14W O9 0.83 2.15 2.911(3) 153.1 5_566
O7 H13W O14 0.85 2.19 3.044(6) 179.5 6_666
O6 H12W O10 0.84 1.86 2.676(3) 163.1 4_445
O6 H11W O1 0.83 1.94 2.750(3) 163.8 2_556
O5 H10W O8 0.83 2.11 2.931(2) 168.0 3_455
O5 H9W O11 0.83 2.00 2.769(3) 154.9 .
O4 H8W O9 0.84 1.96 2.776(2) 166.0 4_445
O4 H7W O13 0.83 1.82 2.616(2) 159.6 .
O2 H4W O3 0.84 2.16 2.964(5) 162.0 .
O2 H3W O10 0.83 2.33 3.014(4) 140.0 6_666
O1 H2W O9 0.83 2.04 2.785(3) 148.0 8_566
O1 H1W O4 0.83 2.01 2.840(3) 177.1 6_566

loop_
_geom_torsion_atom_site_label_1
_geom_torsion_atom_site_label_2
_geom_torsion_atom_site_label_3
_geom_torsion_atom_site_label_4
_geom_torsion
_geom_torsion_site_symmetry_1
_geom_torsion_site_symmetry_4
N1 Zn2 O13 C8 5.86(16) . .
O6 Zn2 O13 C8 -174.39(17) . .
O5 Zn2 O13 C8 -118.9(9) . .
N3 Zn2 O13 C8 -85.63(17) . .
N4 Zn2 O13 C8 96.08(17) 8_465 .
O14 Zn1 O14 C8 174.6(2) 2 .
N2 Zn1 O14 C8 83.89(18) 2 .
N2 Zn1 O14 C8 -98.07(19) . .
O4 Zn1 O14 C8 -11.79(18) . .
O4 Zn1 O14 C8 40.3(5) 2 .
O12 S1 N1 C7 -35.4(2) . .
O11 S1 N1 C7 -166.03(18) . .
C5 S1 N1 C7 81.0(2) . .
O12 S1 N1 Zn2 151.18(15) . .
O11 S1 N1 Zn2 20.57(18) . .
C5 S1 N1 Zn2 -92.44(16) . .
O6 Zn2 N1 C7 -5.7(4) . .
O13 Zn2 N1 C7 -4.63(16) . .
O5 Zn2 N1 C7 171.41(16) . .
N3 Zn2 N1 C7 83.78(17) . .
N4 Zn2 N1 C7 -96.78(17) 8_465 .
O6 Zn2 N1 S1 167.9(2) . .
O13 Zn2 N1 S1 168.97(15) . .
O5 Zn2 N1 S1 -14.98(16) . .
N3 Zn2 N1 S1 -102.62(15) . .
N4 Zn2 N1 S1 76.83(15) 8_465 .
O14 Zn1 N2 C13 -171.8(2) . .
O14 Zn1 N2 C13 -78.9(2) 2 .
N2 Zn1 N2 C13 -125.4(2) 2 .
O4 Zn1 N2 C13 95.0(2) . .
O4 Zn1 N2 C13 14.2(2) 2 .
O14 Zn1 N2 C9 8.1(3) . .
O14 Zn1 N2 C9 101.1(3) 2 .
N2 Zn1 N2 C9 54.6(3) 2 .
O4 Zn1 N2 C9 -85.1(3) . .
O4 Zn1 N2 C9 -165.9(3) 2 .
N1 Zn2 N3 C18 -133.8(2) . .
O6 Zn2 N3 C18 32.0(2) . .
O13 Zn2 N3 C18 -54.8(2) . .
O5 Zn2 N3 C18 122.6(2) . .
N4 Zn2 N3 C18 63(3) 8_465 .
N1 Zn2 N3 C14 42.6(2) . .
O6 Zn2 N3 C14 -151.5(2) . .
O13 Zn2 N3 C14 121.6(2) . .
O5 Zn2 N3 C14 -61.0(2) . .
N4 Zn2 N3 C14 -121(2) 8_465 .
O10 C1 C2 C3 -160.9(3) . .
O9 C1 C2 C3 21.0(4) . .
O10 C1 C2 C28 21.2(4) . .
O9 C1 C2 C28 -157.0(3) . .
C28 C2 C3 C4 0.2(4) . .
C1 C2 C3 C4 -177.8(2) . .
C2 C3 C4 C5 1.5(4) . .
C3 C4 C5 C6 -1.7(4) . .
C3 C4 C5 S1 -179.8(2) . .
O12 S1 C5 C6 41.1(2) . .
O11 S1 C5 C6 164.6(2) . .
N1 S1 C5 C6 -80.4(2) . .
O12 S1 C5 C4 -140.7(2) . .
O11 S1 C5 C4 -17.3(2) . .
N1 S1 C5 C4 97.8(2) . .
C4 C5 C6 C28 0.1(4) . .
S1 C5 C6 C28 178.2(2) . .
S1 N1 C7 C8 -170.99(16) . .
Zn2 N1 C7 C8 3.2(2) . .
Zn1 O14 C8 O13 7.4(3) . .
Zn1 O14 C8 C7 -172.16(15) . .
Zn2 O13 C8 O14 174.64(16) . .
Zn2 O13 C8 C7 -5.8(3) . .
N1 C7 C8 O14 -178.74(19) . .
N1 C7 C8 O13 1.7(3) . .
C13 N2 C9 C10 0.6(5) . .
Zn1 N2 C9 C10 -179.3(3) . .
N2 C9 C10 C11 -0.3(7) . .
C9 C10 C11 C12 -0.7(5) . .
C9 C10 C11 C11 -179.9(4) . 7_566
C10 C11 C12 C13 1.2(5) . .
C11 C11 C12 C13 -179.6(3) 7_566 .
C9 N2 C13 C12 -0.1(5) . .
Zn1 N2 C13 C12 179.9(3) . .
C11 C12 C13 N2 -0.9(5) . .
C18 N3 C14 C15 -1.9(4) . .
Zn2 N3 C14 C15 -178.4(2) . .
N3 C14 C15 C16 1.5(4) . .
C14 C15 C16 C17 0.2(4) . .
C14 C15 C16 C19 -177.9(3) . .
C15 C16 C17 C18 -1.4(4) . .
C19 C16 C17 C18 176.8(3) . .
C14 N3 C18 C17 0.6(4) . .
Zn2 N3 C18 C17 177.2(2) . .
C16 C17 C18 N3 1.1(5) . .
C15 C16 C19 C20 19.8(4) . .
C17 C16 C19 C20 -158.3(3) . .
C15 C16 C19 C23 -161.7(3) . .
C17 C16 C19 C23 20.3(4) . .
C23 C19 C20 C21 -1.4(4) . .
C16 C19 C20 C21 177.3(3) . .
C22 N4 C21 C20 1.7(4) . .
Zn2 N4 C21 C20 -172.4(2) 8_566 .
C19 C20 C21 N4 -0.4(4) . .
C21 N4 C22 C23 -1.2(4) . .
Zn2 N4 C22 C23 173.4(2) 8_566 .
N4 C22 C23 C19 -0.6(4) . .
C20 C19 C23 C22 1.8(4) . .
C16 C19 C23 C22 -176.8(2) . .
C5 C6 C28 C2 1.7(4) . .
C3 C2 C28 C6 -1.8(4) . .
C1 C2 C28 C6 176.2(2) . .
